data_4085881
loop_
_publ_author_name
'Saha, Sayantani'
'Kaur, Mandeep'
'Bera, Jitendra K.'

_publ_section_title
;
 Fluorinated Anions Promoted &#x201C;on Water&#x201D; Activity of Di- and
 Tetranuclear Copper(I) Catalysts for Functional Triazole Synthesis
;
_journal_issue 12
_journal_name_full Organometallics
_journal_page_first 3047
_journal_paper_doi 10.1021/acs.organomet.5b00348
_journal_volume 34
_journal_year 2015
_chemical_formula_moiety 'C40 H36 Cu2 N10, B2 C64 H24 F48'
_chemical_formula_sum 'C104 H60 B2 Cu2 F48 N10'
_chemical_formula_weight 2510.32
_chemical_name_systematic
; 
 ? 
;
_space_group_IT_number 110
_symmetry_cell_setting tetragonal
_symmetry_space_group_name_Hall 'I 4bw -2c'
_symmetry_space_group_name_H-M 'I 41 c d'
_atom_sites_solution_hydrogens geom
_atom_sites_solution_primary direct
_atom_sites_solution_secondary difmap
_audit_creation_method SHELXL-97
_cell_angle_alpha 90.00
_cell_angle_beta 90.00
_cell_angle_gamma 90.00
_cell_formula_units_Z 8
_cell_length_a 25.813(3)
_cell_length_b 25.813(3)
_cell_length_c 36.552(4)
_cell_measurement_reflns_used 8073
_cell_measurement_temperature 100(2)
_cell_measurement_theta_max 18.20
_cell_measurement_theta_min 2.23
_cell_volume 24355(5)
_computing_cell_refinement 'Bruker SAINT'
_computing_data_collection 'Bruker APEX'
_computing_data_reduction 'Bruker SAINT'
_computing_molecular_graphics ORTEP
_computing_publication_material ciftab
_computing_structure_refinement 'SHELXL-97 (Sheldrick, 1997)'
_computing_structure_solution 'SHELXS-97 (Sheldrick, 1990)'
_diffrn_ambient_temperature 100(2)
_diffrn_measured_fraction_theta_full 0.998
_diffrn_measured_fraction_theta_max 0.998
_diffrn_measurement_device_type 'Bruker SMART APEX'
_diffrn_measurement_method 'omega scans'
_diffrn_radiation_monochromator graphite
_diffrn_radiation_source 'fine-focus sealed tube'
_diffrn_radiation_type MoK\a
_diffrn_radiation_wavelength 0.71073
_diffrn_reflns_av_R_equivalents 0.1297
_diffrn_reflns_av_sigmaI/netI 0.0951
_diffrn_reflns_limit_h_max 34
_diffrn_reflns_limit_h_min -34
_diffrn_reflns_limit_k_max 34
_diffrn_reflns_limit_k_min -34
_diffrn_reflns_limit_l_max 48
_diffrn_reflns_limit_l_min -47
_diffrn_reflns_number 105412
_diffrn_reflns_theta_full 28.24
_diffrn_reflns_theta_max 28.24
_diffrn_reflns_theta_min 1.85
_exptl_absorpt_coefficient_mu 0.469
_exptl_absorpt_correction_T_max 0.9080
_exptl_absorpt_correction_T_min 0.8683
_exptl_absorpt_correction_type empirical
_exptl_absorpt_process_details SADABS
_exptl_crystal_colour red
_exptl_crystal_density_diffrn 1.369
_exptl_crystal_density_method 'not measured'
_exptl_crystal_description block
_exptl_crystal_F_000 10032
_exptl_crystal_size_max 0.31
_exptl_crystal_size_mid 0.25
_exptl_crystal_size_min 0.21
_platon_squeeze_details
;
;
_refine_diff_density_max 0.619
_refine_diff_density_min -0.493
_refine_diff_density_rms 0.113
_refine_ls_abs_structure_details 'Flack H D (1983), Acta Cryst. A39, 876-881'
_refine_ls_abs_structure_Flack 0.882(17)
_refine_ls_extinction_method none
_refine_ls_goodness_of_fit_ref 1.003
_refine_ls_hydrogen_treatment mixed
_refine_ls_matrix_type full
_refine_ls_number_parameters 752
_refine_ls_number_reflns 14982
_refine_ls_number_restraints 1
_refine_ls_restrained_S_all 1.003
_refine_ls_R_factor_all 0.1205
_refine_ls_R_factor_gt 0.0853
_refine_ls_shift/su_max 0.001
_refine_ls_shift/su_mean 0.000
_refine_ls_structure_factor_coef Fsqd
_refine_ls_weighting_details 'calc w=1/[\s^2^(Fo^2^)+(0.1488P)^2^+0.0000P] where P=(Fo^2^+2Fc^2^)/3'
_refine_ls_weighting_scheme calc
_refine_ls_wR_factor_gt 0.2177
_refine_ls_wR_factor_ref 0.2403
_reflns_number_gt 9810
_reflns_number_total 14982
_reflns_threshold_expression >2sigma(I)
_cod_data_source_file om5b00348_si_002.cif
_cod_data_source_block compound1
_cod_depositor_comments
;
The following automatic conversions were performed:

'_symmetry_cell_setting' value 'Tetragonal' changed to 'tetragonal'
according to
/usr/data/users/saulius/crontab/automatic-downloads/rss-feeds/ACS/lib/dictionaries/cif_core.dic
dictionary named 'cif_core.dic' version 2.4.2 from 2011-04-26.

Automatic conversion script
Id: cif_fix_values 3271 2015-04-21 07:52:19Z andrius 

 Adding full bibliography for 4085881--4085882.cif.
;
_cod_original_sg_symbol_H-M I41cd
_cod_database_code 4085881

loop_
_symmetry_equiv_pos_as_xyz
'x, y, z'
'-y, x+1/2, z+1/4'
'-x, -y, z'
'y, -x+1/2, z+1/4'
'-x, y, z+1/2'
'x, -y, z+1/2'
'-y+1/2, -x, z+1/4'
'y+1/2, x, z+1/4'
'x+1/2, y+1/2, z+1/2'
'-y+1/2, x+1, z+3/4'
'-x+1/2, -y+1/2, z+1/2'
'y+1/2, -x+1, z+3/4'
'-x+1/2, y+1/2, z+1'
'x+1/2, -y+1/2, z+1'
'-y+1, -x+1/2, z+3/4'
'y+1, x+1/2, z+3/4'

loop_
_atom_site_label
_atom_site_type_symbol
_atom_site_fract_x
_atom_site_fract_y
_atom_site_fract_z
_atom_site_U_iso_or_equiv
_atom_site_adp_type
_atom_site_occupancy
_atom_site_symmetry_multiplicity
_atom_site_calc_flag
_atom_site_refinement_flags
Cu1 Cu 0.45427(2) 0.51479(2) 0.148230(19) 0.03583(17) Uani 1 1 d .
N4 N 0.44185(18) 0.43751(17) 0.14177(13) 0.0374(10) Uani 1 1 d .
N5 N 0.52459(17) 0.42598(18) 0.11940(13) 0.0375(10) Uani 1 1 d .
N1 N 0.47102(18) 0.57276(18) 0.21636(13) 0.0388(10) Uani 1 1 d .
N2 N 0.41371(17) 0.51287(18) 0.19424(13) 0.0383(10) Uani 1 1 d .
N3 N 0.3602(2) 0.4463(2) 0.17104(15) 0.0464(12) Uani 1 1 d .
C18 C 0.5463(3) 0.3516(3) 0.0835(2) 0.0596(18) Uani 1 1 d .
H9 H 0.5721 0.3330 0.0704 0.072 Uiso 1 1 calc R
C9 C 0.3373(3) 0.4872(3) 0.2265(2) 0.0598(18) Uani 1 1 d .
H10 H 0.3067 0.4667 0.2267 0.072 Uiso 1 1 calc R
C19 C 0.5585(3) 0.3993(2) 0.09996(16) 0.0476(14) Uani 1 1 d .
C20 C 0.6129(3) 0.4212(3) 0.0987(2) 0.0562(17) Uani 1 1 d .
H18A H 0.6159 0.4452 0.0781 0.084 Uiso 1 1 calc R
H18B H 0.6378 0.3929 0.0956 0.084 Uiso 1 1 calc R
H18C H 0.6202 0.4396 0.1215 0.084 Uiso 1 1 calc R
C1 C 0.5355(3) 0.6361(3) 0.2363(2) 0.0591(18) Uani 1 1 d .
H23A H 0.5637 0.6170 0.2483 0.089 Uiso 1 1 calc R
H23B H 0.5330 0.6709 0.2469 0.089 Uiso 1 1 calc R
H23C H 0.5426 0.6387 0.2101 0.089 Uiso 1 1 calc R
C15 C 0.4746(2) 0.4073(2) 0.12337(15) 0.0382(12) Uani 1 1 d .
C10 C 0.3716(2) 0.4836(2) 0.19821(17) 0.0428(13) Uani 1 1 d .
C14 C 0.4614(3) 0.3592(2) 0.10641(18) 0.0492(15) Uani 1 1 d .
C11 C 0.3950(2) 0.4187(2) 0.14939(17) 0.0400(12) Uani 1 1 d .
C6 C 0.3940(2) 0.5528(2) 0.25356(18) 0.0477(15) Uani 1 1 d .
C7 C 0.4252(2) 0.5466(2) 0.22241(16) 0.0405(12) Uani 1 1 d .
C13 C 0.4099(3) 0.3419(2) 0.11411(18) 0.0491(15) Uani 1 1 d .
H101 H 0.3983 0.3099 0.1043 0.059 Uiso 1 1 calc R
C12 C 0.3774(2) 0.3702(2) 0.13507(16) 0.0464(15) Uani 1 1 d .
H121 H 0.3434 0.3581 0.1402 0.056 Uiso 1 1 calc R
C2 C 0.4834(3) 0.6067(3) 0.24242(18) 0.0519(15) Uani 1 1 d .
C4 C 0.4079(3) 0.5888(3) 0.2786(2) 0.0572(17) Uani 1 1 d .
C8 C 0.3476(3) 0.5214(3) 0.2550(2) 0.0545(17) Uani 1 1 d .
H141 H 0.3244 0.5241 0.2751 0.065 Uiso 1 1 calc R
C16 C 0.4970(3) 0.3321(2) 0.08621(19) 0.0548(16) Uani 1 1 d .
C5 C 0.3754(4) 0.5979(3) 0.3128(2) 0.074(2) Uani 1 1 d .
H15A H 0.3387 0.6002 0.3060 0.111 Uiso 1 1 calc R
H15B H 0.3862 0.6303 0.3245 0.111 Uiso 1 1 calc R
H15C H 0.3803 0.5690 0.3299 0.111 Uiso 1 1 calc R
C3 C 0.4532(3) 0.6160(3) 0.27348(19) 0.0544(16) Uani 1 1 d .
H158 H 0.4638 0.6411 0.2910 0.065 Uiso 1 1 calc R
C17 C 0.4823(4) 0.2810(3) 0.0676(2) 0.076(2) Uani 1 1 d .
H17A H 0.5065 0.2738 0.0476 0.114 Uiso 1 1 calc R
H17B H 0.4470 0.2836 0.0578 0.114 Uiso 1 1 calc R
H17C H 0.4838 0.2528 0.0856 0.114 Uiso 1 1 calc R
F7A F 0.25576(15) 0.30482(16) 0.23951(11) 0.0607(10) Uani 1 1 d .
F6A F 0.1202(2) 0.19680(18) 0.21213(12) 0.0703(12) Uani 1 1 d .
F5A F 0.11250(17) 0.13880(15) 0.17244(13) 0.0649(11) Uani 1 1 d .
F19A F 0.2918(2) 0.42873(15) 0.08959(12) 0.0710(12) Uani 1 1 d .
F15A F 0.20085(17) 0.13673(18) -0.01605(11) 0.0660(11) Uani 1 1 d .
F9A F 0.33399(19) 0.30571(19) 0.25824(11) 0.0715(12) Uani 1 1 d .
F17A F 0.2411(2) 0.01460(17) 0.14028(16) 0.0930(17) Uani 1 1 d .
F4A F 0.05119(15) 0.1917(2) 0.18056(16) 0.0877(17) Uani 1 1 d .
F20A F 0.2671(4) 0.4350(2) 0.03505(19) 0.163(5) Uani 1 1 d .
F18A F 0.30176(18) -0.00624(16) 0.10246(16) 0.0825(15) Uani 1 1 d .
F16A F 0.3181(3) 0.04663(16) 0.14644(18) 0.0981(19) Uani 1 1 d .
F8A F 0.3091(2) 0.36103(14) 0.21906(12) 0.0802(16) Uani 1 1 d .
F24A F 0.4130(2) 0.2598(4) -0.01009(15) 0.158(4) Uani 1 1 d .
F2A F 0.04075(16) 0.3340(2) 0.09501(15) 0.0877(17) Uani 1 1 d .
F14A F 0.2145(3) 0.05576(19) -0.00882(13) 0.0976(19) Uani 1 1 d .
F22A F 0.3621(3) 0.2921(3) -0.04500(15) 0.138(3) Uani 1 1 d .
F23A F 0.3486(4) 0.2231(4) -0.0282(3) 0.205(6) Uani 1 1 d .
F10A F 0.4464(3) 0.1710(4) 0.1423(2) 0.181(5) Uani 1 1 d .
F13A F 0.1472(2) 0.0908(3) 0.01417(13) 0.114(3) Uani 1 1 d .
F1A F 0.1117(2) 0.3717(3) 0.0792(3) 0.150(4) Uani 1 1 d .
F21A F 0.3451(3) 0.4398(2) 0.0486(3) 0.163(4) Uani 1 1 d .
F3A F 0.0825(3) 0.3107(4) 0.0470(2) 0.154(4) Uani 1 1 d .
F11A F 0.4419(4) 0.1703(7) 0.1965(3) 0.233(8) Uani 1 1 d .
F12A F 0.4711(2) 0.2275(4) 0.1762(4) 0.198(6) Uani 1 1 d .
C9A C 0.29890(18) 0.23823(19) 0.13856(14) 0.0298(10) Uani 1 1 d .
C25A C 0.2860(2) 0.2685(2) 0.07140(15) 0.0340(11) Uani 1 1 d .
C26A C 0.2834(2) 0.3235(2) 0.07537(15) 0.0339(11) Uani 1 1 d .
H15 H 0.2655 0.3373 0.0959 0.041 Uiso 1 1 calc R
C15A C 0.3050(3) 0.3109(2) 0.22902(17) 0.0459(14) Uani 1 1 d .
C30A C 0.3136(2) 0.2517(2) 0.04088(14) 0.0335(11) Uani 1 1 d .
H22 H 0.3175 0.2155 0.0371 0.040 Uiso 1 1 calc R
C10A C 0.2863(2) 0.26758(19) 0.16873(14) 0.0338(11) Uani 1 1 d .
H26 H 0.2529 0.2830 0.1696 0.041 Uiso 1 1 calc R
C32A C 0.3665(2) 0.2655(2) -0.01569(15) 0.0413(13) Uani 1 1 d .
C2A C 0.1774(2) 0.2160(2) 0.14128(15) 0.0382(12) Uani 1 1 d .
H37 H 0.1971 0.1908 0.1541 0.046 Uiso 1 1 calc R
C3A C 0.1254(2) 0.2230(2) 0.15086(19) 0.0447(13) Uani 1 1 d .
C1A C 0.2020(2) 0.2452(2) 0.11299(15) 0.0367(11) Uani 1 1 d .
C6A C 0.1701(2) 0.2807(2) 0.09506(18) 0.0459(14) Uani 1 1 d .
H50 H 0.1841 0.3005 0.0755 0.055 Uiso 1 1 calc R
C22A C 0.2343(2) 0.1588(2) 0.05461(17) 0.0419(13) Uani 1 1 d .
H51 H 0.2230 0.1864 0.0394 0.050 Uiso 1 1 calc R
C18A C 0.2735(2) 0.1285(2) 0.10991(16) 0.0365(11) Uani 1 1 d .
H57 H 0.2896 0.1343 0.1329 0.044 Uiso 1 1 calc R
C12A C 0.3691(2) 0.2541(2) 0.19836(15) 0.0393(12) Uani 1 1 d .
H63 H 0.3927 0.2600 0.2179 0.047 Uiso 1 1 calc R
C11A C 0.3199(2) 0.2761(2) 0.19839(15) 0.0357(11) Uani 1 1 d .
C13A C 0.3824(2) 0.2234(2) 0.16890(16) 0.0386(12) Uani 1 1 d .
C14A C 0.3493(2) 0.2167(2) 0.13876(14) 0.0350(11) Uani 1 1 d .
H68 H 0.3610 0.1975 0.1182 0.042 Uiso 1 1 calc R
C27A C 0.3056(2) 0.3575(2) 0.05075(18) 0.0452(14) Uani 1 1 d .
C17A C 0.2581(2) 0.1703(2) 0.08849(14) 0.0355(11) Uani 1 1 d .
C19A C 0.2651(2) 0.0775(2) 0.0973(2) 0.0496(15) Uani 1 1 d .
C7A C 0.1019(2) 0.1871(3) 0.1786(2) 0.0539(17) Uani 1 1 d .
C24A C 0.1980(3) 0.0979(4) 0.0079(2) 0.073(2) Uani 1 1 d .
C16A C 0.4348(2) 0.1968(3) 0.16893(17) 0.0522(16) Uani 1 1 d .
C29A C 0.3358(2) 0.2859(2) 0.01549(16) 0.0393(12) Uani 1 1 d .
C28A C 0.3324(2) 0.3383(2) 0.01997(15) 0.0399(12) Uani 1 1 d .
H106 H 0.3477 0.3613 0.0028 0.048 Uiso 1 1 calc R
C5A C 0.1192(3) 0.2881(3) 0.1047(2) 0.0586(18) Uani 1 1 d .
C21A C 0.2270(3) 0.1087(3) 0.04329(19) 0.0510(15) Uani 1 1 d .
C4A C 0.0956(2) 0.2598(3) 0.1317(2) 0.0568(18) Uani 1 1 d .
H129 H 0.0600 0.2649 0.1373 0.068 Uiso 1 1 calc R
C20A C 0.2426(3) 0.0678(3) 0.0641(2) 0.0537(17) Uani 1 1 d .
H136 H 0.2381 0.0333 0.0557 0.064 Uiso 1 1 calc R
C31A C 0.3005(3) 0.4138(2) 0.0561(2) 0.0588(18) Uani 1 1 d .
C8A C 0.0875(3) 0.3264(4) 0.0829(4) 0.100(4) Uani 1 1 d .
C23A C 0.2821(4) 0.0332(3) 0.1237(3) 0.072(2) Uani 1 1 d .
B1A B 0.2611(2) 0.2303(2) 0.10288(17) 0.0339(13) Uani 1 1 d .

loop_
_atom_site_aniso_label
_atom_site_aniso_U_11
_atom_site_aniso_U_22
_atom_site_aniso_U_33
_atom_site_aniso_U_23
_atom_site_aniso_U_13
_atom_site_aniso_U_12
Cu1 0.0315(3) 0.0352(3) 0.0408(3) 0.0067(3) 0.0009(3) -0.0073(3)
N4 0.041(2) 0.029(2) 0.043(3) 0.0075(18) -0.007(2) -0.0064(18)
N5 0.036(2) 0.034(2) 0.042(3) -0.0055(19) -0.0041(19) -0.0130(19)
N1 0.037(2) 0.036(2) 0.044(3) -0.0011(19) 0.002(2) 0.001(2)
N2 0.035(2) 0.038(2) 0.042(3) 0.005(2) 0.0029(19) 0.0007(19)
N3 0.037(3) 0.047(3) 0.055(3) 0.011(2) -0.003(2) -0.009(2)
C18 0.079(5) 0.045(4) 0.054(4) -0.009(3) 0.000(4) -0.014(3)
C9 0.040(3) 0.049(4) 0.090(5) 0.001(4) 0.017(3) -0.006(3)
C19 0.064(4) 0.047(3) 0.032(3) -0.011(3) 0.000(3) -0.003(3)
C20 0.053(4) 0.055(4) 0.060(4) -0.024(3) 0.011(3) 0.002(3)
C1 0.055(4) 0.064(4) 0.058(4) -0.019(3) 0.004(3) -0.008(3)
C15 0.037(3) 0.042(3) 0.036(3) -0.004(2) -0.006(2) -0.005(2)
C10 0.034(3) 0.047(3) 0.047(3) 0.020(3) 0.000(2) -0.002(2)
C14 0.054(4) 0.039(3) 0.055(4) 0.003(3) -0.017(3) -0.017(3)
C11 0.038(3) 0.039(3) 0.043(3) 0.013(3) -0.004(2) -0.013(2)
C6 0.049(3) 0.034(3) 0.060(4) 0.012(3) 0.019(3) 0.007(2)
C7 0.044(3) 0.038(3) 0.039(3) 0.007(2) 0.012(2) 0.005(2)
C13 0.061(4) 0.034(3) 0.052(4) 0.001(3) -0.014(3) -0.019(3)
C12 0.046(3) 0.050(3) 0.043(3) 0.014(3) -0.017(3) -0.027(3)
C2 0.055(4) 0.053(4) 0.048(4) -0.007(3) 0.001(3) -0.003(3)
C4 0.060(4) 0.049(4) 0.062(4) 0.000(3) 0.018(3) 0.010(3)
C8 0.053(4) 0.048(4) 0.063(4) 0.008(3) 0.027(3) 0.006(3)
C16 0.076(5) 0.038(3) 0.051(4) -0.006(3) -0.003(3) -0.009(3)
C5 0.095(6) 0.060(4) 0.068(5) -0.005(4) 0.041(4) 0.003(4)
C3 0.065(4) 0.047(3) 0.052(4) -0.013(3) 0.004(3) 0.006(3)
C17 0.094(6) 0.066(5) 0.069(5) -0.024(4) -0.008(4) -0.028(4)
F7A 0.054(2) 0.075(3) 0.053(2) -0.0225(19) 0.0220(18) -0.0020(19)
F6A 0.089(3) 0.068(3) 0.054(2) 0.013(2) 0.020(2) -0.007(2)
F5A 0.065(2) 0.048(2) 0.082(3) 0.014(2) 0.007(2) -0.0144(19)
F19A 0.104(3) 0.048(2) 0.062(3) -0.0130(19) -0.010(2) 0.013(2)
F15A 0.069(3) 0.080(3) 0.049(2) -0.018(2) 0.0028(19) -0.019(2)
F9A 0.085(3) 0.088(3) 0.041(2) -0.029(2) 0.001(2) 0.008(2)
F17A 0.110(4) 0.052(2) 0.117(4) 0.020(3) 0.040(3) 0.016(3)
F4A 0.034(2) 0.108(4) 0.121(4) 0.065(3) 0.023(2) 0.002(2)
F20A 0.316(12) 0.055(3) 0.118(5) -0.040(3) -0.139(6) 0.082(5)
F18A 0.079(3) 0.036(2) 0.133(4) -0.003(2) 0.014(3) 0.007(2)
F16A 0.136(5) 0.044(2) 0.115(4) 0.008(3) -0.056(4) -0.003(3)
F8A 0.147(5) 0.0322(19) 0.061(3) -0.0076(17) 0.039(3) -0.014(2)
F24A 0.078(4) 0.330(12) 0.064(3) -0.082(5) -0.012(3) 0.091(6)
F2A 0.037(2) 0.111(4) 0.115(4) 0.051(3) 0.007(2) 0.021(2)
F14A 0.169(6) 0.063(3) 0.061(3) -0.029(2) 0.009(3) -0.048(3)
F22A 0.182(7) 0.175(7) 0.058(3) 0.033(4) 0.049(4) 0.113(6)
F23A 0.257(10) 0.180(8) 0.179(8) -0.135(7) 0.169(8) -0.131(8)
F10A 0.101(5) 0.306(11) 0.136(6) -0.126(7) -0.075(4) 0.140(6)
F13A 0.081(3) 0.215(7) 0.046(2) -0.007(3) -0.010(2) -0.076(4)
F1A 0.048(3) 0.124(5) 0.278(10) 0.127(6) 0.025(4) 0.023(3)
F21A 0.179(7) 0.049(3) 0.260(10) -0.039(4) 0.136(7) -0.045(4)
F3A 0.082(4) 0.261(11) 0.120(6) 0.107(6) 0.025(4) 0.066(6)
F11A 0.149(8) 0.41(2) 0.145(7) 0.115(10) 0.060(6) 0.198(12)
F12A 0.031(3) 0.195(9) 0.369(16) -0.134(10) 0.000(5) -0.013(4)
C9A 0.027(2) 0.026(2) 0.036(3) 0.0045(18) -0.0019(19) 0.0011(19)
C25A 0.033(3) 0.030(2) 0.039(3) -0.003(2) -0.005(2) -0.002(2)
C26A 0.033(3) 0.034(3) 0.034(3) -0.002(2) 0.003(2) 0.001(2)
C15A 0.064(4) 0.034(3) 0.040(3) -0.004(2) 0.008(3) -0.011(3)
C30A 0.038(3) 0.030(2) 0.033(3) -0.003(2) -0.001(2) -0.007(2)
C10A 0.040(3) 0.026(2) 0.035(3) 0.000(2) 0.010(2) -0.008(2)
C32A 0.052(3) 0.042(3) 0.030(3) 0.001(2) 0.009(2) 0.007(3)
C2A 0.033(3) 0.044(3) 0.038(3) 0.002(2) 0.004(2) -0.003(2)
C3A 0.034(3) 0.043(3) 0.057(4) 0.004(3) 0.000(3) -0.007(2)
C1A 0.040(3) 0.033(3) 0.037(3) -0.001(2) 0.001(2) 0.002(2)
C6A 0.034(3) 0.051(3) 0.053(4) 0.012(3) -0.001(3) 0.002(3)
C22A 0.038(3) 0.038(3) 0.050(3) -0.002(2) 0.002(2) -0.006(2)
C18A 0.031(3) 0.031(3) 0.048(3) -0.006(2) -0.002(2) -0.001(2)
C12A 0.038(3) 0.043(3) 0.036(3) -0.010(2) 0.009(2) -0.020(2)
C11A 0.040(3) 0.034(3) 0.033(3) -0.001(2) 0.005(2) -0.009(2)
C13A 0.026(2) 0.050(3) 0.040(3) -0.009(2) 0.002(2) 0.000(2)
C14A 0.041(3) 0.035(3) 0.029(3) -0.0042(19) 0.001(2) -0.004(2)
C27A 0.048(3) 0.037(3) 0.051(4) -0.007(3) 0.004(3) 0.004(3)
C17A 0.036(3) 0.035(3) 0.036(3) -0.004(2) 0.009(2) -0.007(2)
C19A 0.039(3) 0.035(3) 0.075(4) 0.002(3) 0.007(3) 0.003(2)
C7A 0.034(3) 0.056(4) 0.071(5) 0.010(3) 0.007(3) -0.003(3)
C24A 0.065(5) 0.097(6) 0.056(4) -0.022(4) 0.004(4) -0.046(4)
C16A 0.038(3) 0.082(5) 0.037(3) -0.007(3) -0.018(3) 0.009(3)
C29A 0.035(3) 0.043(3) 0.040(3) -0.001(2) 0.000(2) 0.001(2)
C28A 0.043(3) 0.040(3) 0.036(3) 0.011(2) 0.006(2) 0.003(2)
C5A 0.042(3) 0.060(4) 0.074(5) 0.023(4) 0.006(3) 0.002(3)
C21A 0.049(3) 0.050(4) 0.054(4) -0.009(3) 0.012(3) -0.018(3)
C4A 0.027(3) 0.071(4) 0.073(4) 0.025(3) 0.012(3) 0.016(3)
C20A 0.049(4) 0.040(3) 0.072(5) -0.017(3) 0.011(3) -0.013(3)
C31A 0.077(5) 0.028(3) 0.072(5) 0.011(3) 0.022(4) 0.011(3)
C8A 0.042(4) 0.090(6) 0.167(12) 0.063(7) 0.040(6) 0.026(4)
C23A 0.079(5) 0.029(3) 0.108(7) 0.001(4) -0.004(5) -0.008(3)
B1A 0.026(3) 0.034(3) 0.041(3) -0.014(2) 0.005(2) -0.010(2)

loop_
_atom_type_symbol
_atom_type_description
_atom_type_scat_dispersion_real
_atom_type_scat_dispersion_imag
_atom_type_scat_source
C C 0.0033 0.0016 'International Tables Vol C Tables 4.2.6.8 and 6.1.1.4'
H H 0.0000 0.0000 'International Tables Vol C Tables 4.2.6.8 and 6.1.1.4'
B B 0.0013 0.0007 'International Tables Vol C Tables 4.2.6.8 and 6.1.1.4'
Cu Cu 0.3201 1.2651 'International Tables Vol C Tables 4.2.6.8 and 6.1.1.4'
F F 0.0171 0.0103 'International Tables Vol C Tables 4.2.6.8 and 6.1.1.4'
N N 0.0061 0.0033 'International Tables Vol C Tables 4.2.6.8 and 6.1.1.4'

loop_
_geom_angle_atom_site_label_1
_geom_angle_atom_site_label_2
_geom_angle_atom_site_label_3
_geom_angle
_geom_angle_site_symmetry_1
_geom_angle_site_symmetry_3
N5 Cu1 N2 129.1(2) 3_665 .
N5 Cu1 N4 139.1(2) 3_665 .
N2 Cu1 N4 89.46(19) . .
N5 Cu1 Cu1 88.56(14) 3_665 3_665
N2 Cu1 Cu1 119.67(13) . 3_665
N4 Cu1 Cu1 81.26(13) . 3_665
C15 N4 C11 117.9(5) . .
C15 N4 Cu1 122.2(4) . .
C11 N4 Cu1 118.5(4) . .
C19 N5 C15 119.5(5) . .
C19 N5 Cu1 121.2(4) . 3_665
C15 N5 Cu1 118.7(4) . 3_665
C2 N1 C7 114.3(5) . .
C10 N2 C7 116.9(5) . .
C10 N2 Cu1 122.5(4) . .
C7 N2 Cu1 120.3(4) . .
C11 N3 C10 127.8(5) . .
C16 C18 C19 119.9(7) . .
C16 C18 H9 120.1 . .
C19 C18 H9 120.1 . .
C10 C9 C8 119.1(6) . .
C10 C9 H10 120.4 . .
C8 C9 H10 120.4 . .
N5 C19 C18 122.5(6) . .
N5 C19 C20 115.9(5) . .
C18 C19 C20 121.4(6) . .
C19 C20 H18A 109.5 . .
C19 C20 H18B 109.5 . .
H18A C20 H18B 109.5 . .
C19 C20 H18C 109.5 . .
H18A C20 H18C 109.5 . .
H18B C20 H18C 109.5 . .
C2 C1 H23A 109.5 . .
C2 C1 H23B 109.5 . .
H23A C1 H23B 109.5 . .
C2 C1 H23C 109.5 . .
H23A C1 H23C 109.5 . .
H23B C1 H23C 109.5 . .
N4 C15 N5 116.1(5) . .
N4 C15 C14 125.2(5) . .
N5 C15 C14 118.7(5) . .
N2 C10 C9 125.0(6) . .
N2 C10 N3 118.7(5) . .
C9 C10 N3 116.3(5) . .
C16 C14 C15 121.1(6) . .
C16 C14 C13 124.8(6) . .
C15 C14 C13 114.0(6) . .
N4 C11 N3 121.1(5) . .
N4 C11 C12 122.0(6) . .
N3 C11 C12 116.8(5) . .
C4 C6 C7 118.4(6) . .
C4 C6 C8 125.4(6) . .
C7 C6 C8 116.1(6) . .
N1 C7 N2 111.9(5) . .
N1 C7 C6 124.4(6) . .
N2 C7 C6 123.7(6) . .
C12 C13 C14 121.4(5) . .
C12 C13 H101 119.3 . .
C14 C13 H101 119.3 . .
C13 C12 C11 118.9(6) . .
C13 C12 H121 120.5 . .
C11 C12 H121 120.5 . .
N1 C2 C3 124.1(6) . .
N1 C2 C1 115.1(5) . .
C3 C2 C1 120.9(6) . .
C6 C4 C3 119.0(6) . .
C6 C4 C5 121.0(7) . .
C3 C4 C5 120.0(7) . .
C9 C8 C6 119.1(6) . .
C9 C8 H141 120.4 . .
C6 C8 H141 120.4 . .
C14 C16 C18 118.3(6) . .
C14 C16 C17 120.7(7) . .
C18 C16 C17 121.0(7) . .
C4 C5 H15A 109.5 . .
C4 C5 H15B 109.5 . .
H15A C5 H15B 109.5 . .
C4 C5 H15C 109.5 . .
H15A C5 H15C 109.5 . .
H15B C5 H15C 109.5 . .
C4 C3 C2 119.7(6) . .
C4 C3 H158 120.2 . .
C2 C3 H158 120.2 . .
C16 C17 H17A 109.5 . .
C16 C17 H17B 109.5 . .
H17A C17 H17B 109.5 . .
C16 C17 H17C 109.5 . .
H17A C17 H17C 109.5 . .
H17B C17 H17C 109.5 . .
C10A C9A C14A 115.4(5) . .
C10A C9A B1A 124.3(4) . .
C14A C9A B1A 120.1(4) . .
C30A C25A C26A 114.5(5) . .
C30A C25A B1A 125.0(4) . .
C26A C25A B1A 120.3(5) . .
C27A C26A C25A 123.0(5) . .
C27A C26A H15 118.5 . .
C25A C26A H15 118.5 . .
F9A C15A F7A 107.3(5) . .
F9A C15A F8A 106.0(5) . .
F7A C15A F8A 105.3(5) . .
F9A C15A C11A 113.8(5) . .
F7A C15A C11A 113.0(5) . .
F8A C15A C11A 110.9(5) . .
C25A C30A C29A 122.9(5) . .
C25A C30A H22 118.5 . .
C29A C30A H22 118.5 . .
C9A C10A C11A 123.8(5) . .
C9A C10A H26 118.1 . .
C11A C10A H26 118.1 . .
F24A C32A F23A 108.2(9) . .
F24A C32A F22A 106.9(7) . .
F23A C32A F22A 97.3(8) . .
F24A C32A C29A 115.8(5) . .
F23A C32A C29A 112.9(5) . .
F22A C32A C29A 113.9(5) . .
C3A C2A C1A 122.8(5) . .
C3A C2A H37 118.6 . .
C1A C2A H37 118.6 . .
C2A C3A C4A 119.1(6) . .
C2A C3A C7A 118.6(5) . .
C4A C3A C7A 122.1(5) . .
C6A C1A C2A 115.1(5) . .
C6A C1A B1A 127.2(5) . .
C2A C1A B1A 117.4(5) . .
C5A C6A C1A 122.3(6) . .
C5A C6A H50 118.9 . .
C1A C6A H50 118.9 . .
C21A C22A C17A 121.5(6) . .
C21A C22A H51 119.3 . .
C17A C22A H51 119.3 . .
C17A C18A C19A 119.7(5) . .
C17A C18A H57 120.1 . .
C19A C18A H57 120.1 . .
C13A C12A C11A 117.5(5) . .
C13A C12A H63 121.3 . .
C11A C12A H63 121.3 . .
C12A C11A C10A 120.0(5) . .
C12A C11A C15A 118.9(5) . .
C10A C11A C15A 121.0(5) . .
C12A C13A C14A 122.1(5) . .
C12A C13A C16A 118.7(5) . .
C14A C13A C16A 119.2(5) . .
C13A C14A C9A 121.0(5) . .
C13A C14A H68 119.5 . .
C9A C14A H68 119.5 . .
C26A C27A C28A 120.0(5) . .
C26A C27A C31A 120.3(5) . .
C28A C27A C31A 119.7(6) . .
C18A C17A C22A 117.0(5) . .
C18A C17A B1A 122.6(5) . .
C22A C17A B1A 120.0(5) . .
C20A C19A C18A 121.7(6) . .
C20A C19A C23A 122.3(6) . .
C18A C19A C23A 116.0(6) . .
F5A C7A F4A 107.9(6) . .
F5A C7A F6A 105.3(6) . .
F4A C7A F6A 106.5(6) . .
F5A C7A C3A 113.0(6) . .
F4A C7A C3A 112.5(6) . .
F6A C7A C3A 111.1(5) . .
F14A C24A F15A 107.2(6) . .
F14A C24A F13A 106.3(7) . .
F15A C24A F13A 105.6(8) . .
F14A C24A C21A 112.7(8) . .
F15A C24A C21A 113.3(6) . .
F13A C24A C21A 111.3(6) . .
F10A C16A F11A 108.2(10) . .
F10A C16A F12A 109.4(9) . .
F11A C16A F12A 93.8(10) . .
F10A C16A C13A 117.8(5) . .
F11A C16A C13A 112.6(6) . .
F12A C16A C13A 112.4(7) . .
C28A C29A C30A 121.1(5) . .
C28A C29A C32A 118.6(5) . .
C30A C29A C32A 120.2(5) . .
C29A C28A C27A 118.3(5) . .
C29A C28A H106 120.8 . .
C27A C28A H106 120.8 . .
C4A C5A C6A 122.5(6) . .
C4A C5A C8A 119.1(6) . .
C6A C5A C8A 118.3(6) . .
C20A C21A C22A 121.5(6) . .
C20A C21A C24A 118.7(6) . .
C22A C21A C24A 119.8(7) . .
C5A C4A C3A 118.2(5) . .
C5A C4A H129 120.9 . .
C3A C4A H129 120.9 . .
C21A C20A C19A 118.6(6) . .
C21A C20A H136 120.7 . .
C19A C20A H136 120.7 . .
F20A C31A F19A 108.8(6) . .
F20A C31A F21A 103.9(8) . .
F19A C31A F21A 100.9(7) . .
F20A C31A C27A 113.8(7) . .
F19A C31A C27A 115.5(6) . .
F21A C31A C27A 112.5(6) . .
F2A C8A F1A 109.8(8) . .
F2A C8A F3A 106.3(10) . .
F1A C8A F3A 101.8(9) . .
F2A C8A C5A 115.0(8) . .
F1A C8A C5A 112.0(9) . .
F3A C8A C5A 111.0(9) . .
F16A C23A F17A 112.4(9) . .
F16A C23A F18A 107.2(7) . .
F17A C23A F18A 106.7(6) . .
F16A C23A C19A 113.8(6) . .
F17A C23A C19A 109.1(7) . .
F18A C23A C19A 107.3(7) . .
C1A B1A C17A 104.7(4) . .
C1A B1A C9A 110.5(4) . .
C17A B1A C9A 113.6(5) . .
C1A B1A C25A 112.8(5) . .
C17A B1A C25A 111.1(4) . .
C9A B1A C25A 104.3(4) . .

loop_
_geom_bond_atom_site_label_1
_geom_bond_atom_site_label_2
_geom_bond_distance
_geom_bond_site_symmetry_2
Cu1 N5 1.935(4) 3_665
Cu1 N2 1.982(5) .
Cu1 N4 2.034(4) .
Cu1 Cu1 2.4813(13) 3_665
N4 C15 1.333(7) .
N4 C11 1.334(7) .
N5 C19 1.322(8) .
N5 C15 1.386(7) .
N5 Cu1 1.935(4) 3_665
N1 C2 1.333(8) .
N1 C7 1.380(8) .
N2 C10 1.331(7) .
N2 C7 1.381(8) .
N3 C11 1.393(8) .
N3 C10 1.415(9) .
C18 C16 1.372(11) .
C18 C19 1.407(9) .
C18 H9 0.9500 .
C9 C10 1.367(10) .
C9 C8 1.389(11) .
C9 H10 0.9500 .
C19 C20 1.514(10) .
C20 H18A 0.9800 .
C20 H18B 0.9800 .
C20 H18C 0.9800 .
C1 C2 1.560(10) .
C1 H23A 0.9800 .
C1 H23B 0.9800 .
C1 H23C 0.9800 .
C15 C14 1.430(8) .
C14 C16 1.371(10) .
C14 C13 1.430(9) .
C11 C12 1.430(8) .
C6 C4 1.351(10) .
C6 C7 1.403(8) .
C6 C8 1.449(10) .
C13 C12 1.351(10) .
C13 H101 0.9500 .
C12 H121 0.9500 .
C2 C3 1.398(9) .
C4 C3 1.377(10) .
C4 C5 1.524(10) .
C8 H141 0.9500 .
C16 C17 1.532(9) .
C5 H15A 0.9800 .
C5 H15B 0.9800 .
C5 H15C 0.9800 .
C3 H158 0.9500 .
C17 H17A 0.9800 .
C17 H17B 0.9800 .
C17 H17C 0.9800 .
F7A C15A 1.338(7) .
F6A C7A 1.338(9) .
F5A C7A 1.296(8) .
F19A C31A 1.304(8) .
F15A C24A 1.333(10) .
F9A C15A 1.311(8) .
F17A C23A 1.310(10) .
F4A C7A 1.317(8) .
F20A C31A 1.277(9) .
F18A C23A 1.378(10) .
F16A C23A 1.293(10) .
F8A C15A 1.347(7) .
F24A C32A 1.226(8) .
F2A C8A 1.301(9) .
F14A C24A 1.320(10) .
F22A C32A 1.278(8) .
F23A C32A 1.271(9) .
F10A C16A 1.217(9) .
F13A C24A 1.343(9) .
F1A C8A 1.332(12) .
F21A C31A 1.361(10) .
F3A C8A 1.381(17) .
F11A C16A 1.231(10) .
F12A C16A 1.256(10) .
C9A C10A 1.377(7) .
C9A C14A 1.415(7) .
C9A B1A 1.642(8) .
C25A C30A 1.392(8) .
C25A C26A 1.429(7) .
C25A B1A 1.646(8) .
C26A C27A 1.382(8) .
C26A H15 0.9500 .
C15A C11A 1.487(8) .
C30A C29A 1.403(8) .
C30A H22 0.9500 .
C10A C11A 1.406(8) .
C10A H26 0.9500 .
C32A C29A 1.484(8) .
C2A C3A 1.397(8) .
C2A C1A 1.428(8) .
C2A H37 0.9500 .
C3A C4A 1.411(9) .
C3A C7A 1.501(9) .
C1A C6A 1.396(8) .
C1A B1A 1.616(8) .
C6A C5A 1.373(9) .
C6A H50 0.9500 .
C22A C21A 1.371(9) .
C22A C17A 1.414(8) .
C22A H51 0.9500 .
C18A C17A 1.391(8) .
C18A C19A 1.411(8) .
C18A H57 0.9500 .
C12A C13A 1.381(8) .
C12A C11A 1.391(8) .
C12A H63 0.9500 .
C13A C14A 1.404(8) .
C13A C16A 1.516(8) .
C14A H68 0.9500 .
C27A C28A 1.410(8) .
C27A C31A 1.473(9) .
C17A B1A 1.638(8) .
C19A C20A 1.369(10) .
C19A C23A 1.559(11) .
C24A C21A 1.519(10) .
C29A C28A 1.366(8) .
C28A H106 0.9500 .
C5A C4A 1.371(9) .
C5A C8A 1.511(12) .
C21A C20A 1.362(10) .
C4A H129 0.9500 .
C20A H136 0.9500 .

loop_
_geom_torsion_atom_site_label_1
_geom_torsion_atom_site_label_2
_geom_torsion_atom_site_label_3
_geom_torsion_atom_site_label_4
_geom_torsion
_geom_torsion_site_symmetry_1
N5 Cu1 N4 C15 44.7(5) 3_665
N2 Cu1 N4 C15 -153.0(4) .
Cu1 Cu1 N4 C15 -32.8(4) 3_665
N5 Cu1 N4 C11 -121.1(5) 3_665
N2 Cu1 N4 C11 41.2(4) .
Cu1 Cu1 N4 C11 161.4(4) 3_665
N5 Cu1 N2 C10 127.5(4) 3_665
N4 Cu1 N2 C10 -37.6(4) .
Cu1 Cu1 N2 C10 -117.2(4) 3_665
N5 Cu1 N2 C7 -45.4(5) 3_665
N4 Cu1 N2 C7 149.4(4) .
Cu1 Cu1 N2 C7 69.8(4) 3_665
C15 N5 C19 C18 -1.2(9) .
Cu1 N5 C19 C18 169.7(5) 3_665
C15 N5 C19 C20 -177.0(6) .
Cu1 N5 C19 C20 -6.1(8) 3_665
C16 C18 C19 N5 2.3(11) .
C16 C18 C19 C20 177.8(7) .
C11 N4 C15 N5 -173.4(5) .
Cu1 N4 C15 N5 20.8(7) .
C11 N4 C15 C14 9.6(8) .
Cu1 N4 C15 C14 -156.2(5) .
C19 N5 C15 N4 -176.8(5) .
Cu1 N5 C15 N4 12.1(7) 3_665
C19 N5 C15 C14 0.5(8) .
Cu1 N5 C15 C14 -170.7(4) 3_665
C7 N2 C10 C9 5.1(9) .
Cu1 N2 C10 C9 -168.1(5) .
C7 N2 C10 N3 -176.3(5) .
Cu1 N2 C10 N3 10.6(7) .
C8 C9 C10 N2 -4.4(11) .
C8 C9 C10 N3 176.9(6) .
C11 N3 C10 N2 31.4(8) .
C11 N3 C10 C9 -149.8(6) .
N4 C15 C14 C16 176.2(6) .
N5 C15 C14 C16 -0.8(9) .
N4 C15 C14 C13 -6.7(9) .
N5 C15 C14 C13 176.3(5) .
C15 N4 C11 N3 174.8(5) .
Cu1 N4 C11 N3 -18.8(7) .
C15 N4 C11 C12 -7.0(8) .
Cu1 N4 C11 C12 159.4(4) .
C10 N3 C11 N4 -26.1(9) .
C10 N3 C11 C12 155.6(5) .
C2 N1 C7 N2 178.6(5) .
C2 N1 C7 C6 -2.2(8) .
C10 N2 C7 N1 176.5(5) .
Cu1 N2 C7 N1 -10.2(6) .
C10 N2 C7 C6 -2.7(8) .
Cu1 N2 C7 C6 170.6(4) .
C4 C6 C7 N1 3.8(9) .
C8 C6 C7 N1 -179.3(6) .
C4 C6 C7 N2 -177.1(6) .
C8 C6 C7 N2 -0.2(9) .
C16 C14 C13 C12 178.2(6) .
C15 C14 C13 C12 1.3(9) .
C14 C13 C12 C11 0.7(9) .
N4 C11 C12 C13 2.1(9) .
N3 C11 C12 C13 -179.6(5) .
C7 N1 C2 C3 -0.2(9) .
C7 N1 C2 C1 179.1(6) .
C7 C6 C4 C3 -3.0(10) .
C8 C6 C4 C3 -179.5(7) .
C7 C6 C4 C5 179.2(7) .
C8 C6 C4 C5 2.7(11) .
C10 C9 C8 C6 1.0(10) .
C4 C6 C8 C9 177.6(7) .
C7 C6 C8 C9 1.0(9) .
C15 C14 C16 C18 1.8(10) .
C13 C14 C16 C18 -175.0(7) .
C15 C14 C16 C17 -179.1(7) .
C13 C14 C16 C17 4.2(11) .
C19 C18 C16 C14 -2.5(10) .
C19 C18 C16 C17 178.4(7) .
C6 C4 C3 C2 0.9(11) .
C5 C4 C3 C2 178.7(7) .
N1 C2 C3 C4 0.8(11) .
C1 C2 C3 C4 -178.5(7) .
C30A C25A C26A C27A 0.9(8) .
B1A C25A C26A C27A 177.0(5) .
C26A C25A C30A C29A -1.6(8) .
B1A C25A C30A C29A -177.6(5) .
C14A C9A C10A C11A -0.6(7) .
B1A C9A C10A C11A -176.9(5) .
C1A C2A C3A C4A 0.7(9) .
C1A C2A C3A C7A 174.5(6) .
C3A C2A C1A C6A -1.0(8) .
C3A C2A C1A B1A -175.8(5) .
C2A C1A C6A C5A 1.8(9) .
B1A C1A C6A C5A 176.0(6) .
C13A C12A C11A C10A -1.5(8) .
C13A C12A C11A C15A -177.8(5) .
C9A C10A C11A C12A -0.2(8) .
C9A C10A C11A C15A 176.1(5) .
F9A C15A C11A C12A -19.0(8) .
F7A C15A C11A C12A -141.6(6) .
F8A C15A C11A C12A 100.4(7) .
F9A C15A C11A C10A 164.7(5) .
F7A C15A C11A C10A 42.1(7) .
F8A C15A C11A C10A -75.9(7) .
C11A C12A C13A C14A 4.0(8) .
C11A C12A C13A C16A -177.2(6) .
C12A C13A C14A C9A -4.9(9) .
C16A C13A C14A C9A 176.2(5) .
C10A C9A C14A C13A 3.0(7) .
B1A C9A C14A C13A 179.5(5) .
C25A C26A C27A C28A 0.1(9) .
C25A C26A C27A C31A 178.7(6) .
C19A C18A C17A C22A 0.2(8) .
C19A C18A C17A B1A 173.7(5) .
C21A C22A C17A C18A -0.4(8) .
C21A C22A C17A B1A -174.1(5) .
C17A C18A C19A C20A 0.9(9) .
C17A C18A C19A C23A -178.2(6) .
C2A C3A C7A F5A -46.5(9) .
C4A C3A C7A F5A 127.1(7) .
C2A C3A C7A F4A -169.0(6) .
C4A C3A C7A F4A 4.6(10) .
C2A C3A C7A F6A 71.7(8) .
C4A C3A C7A F6A -114.8(7) .
C12A C13A C16A F10A -178.2(9) .
C14A C13A C16A F10A 0.7(12) .
C12A C13A C16A F11A 54.9(13) .
C14A C13A C16A F11A -126.2(11) .
C12A C13A C16A F12A -49.6(11) .
C14A C13A C16A F12A 129.3(9) .
C25A C30A C29A C28A 1.5(9) .
C25A C30A C29A C32A 177.6(5) .
F24A C32A C29A C28A 86.5(9) .
F23A C32A C29A C28A -147.9(9) .
F22A C32A C29A C28A -38.1(9) .
F24A C32A C29A C30A -89.7(9) .
F23A C32A C29A C30A 35.9(10) .
F22A C32A C29A C30A 145.7(7) .
C30A C29A C28A C27A -0.4(9) .
C32A C29A C28A C27A -176.6(6) .
C26A C27A C28A C29A -0.3(9) .
C31A C27A C28A C29A -179.0(6) .
C1A C6A C5A C4A -2.4(12) .
C1A C6A C5A C8A -178.3(9) .
C17A C22A C21A C20A -0.4(9) .
C17A C22A C21A C24A 175.8(6) .
F14A C24A C21A C20A -35.2(9) .
F15A C24A C21A C20A -157.2(7) .
F13A C24A C21A C20A 84.1(10) .
F14A C24A C21A C22A 148.4(6) .
F15A C24A C21A C22A 26.5(10) .
F13A C24A C21A C22A -92.2(9) .
C6A C5A C4A C3A 2.0(12) .
C8A C5A C4A C3A 177.9(9) .
C2A C3A C4A C5A -1.1(11) .
C7A C3A C4A C5A -174.7(7) .
C22A C21A C20A C19A 1.4(10) .
C24A C21A C20A C19A -174.8(6) .
C18A C19A C20A C21A -1.7(9) .
C23A C19A C20A C21A 177.4(6) .
C26A C27A C31A F20A -103.1(9) .
C28A C27A C31A F20A 75.5(9) .
C26A C27A C31A F19A 23.8(10) .
C28A C27A C31A F19A -157.5(6) .
C26A C27A C31A F21A 139.0(8) .
C28A C27A C31A F21A -42.4(10) .
C4A C5A C8A F2A 8.2(16) .
C6A C5A C8A F2A -175.7(9) .
C4A C5A C8A F1A 134.5(10) .
C6A C5A C8A F1A -49.4(14) .
C4A C5A C8A F3A -112.4(9) .
C6A C5A C8A F3A 63.7(11) .
C20A C19A C23A F16A 156.1(7) .
C18A C19A C23A F16A -24.8(10) .
C20A C19A C23A F17A -77.4(9) .
C18A C19A C23A F17A 101.7(7) .
C20A C19A C23A F18A 37.7(9) .
C18A C19A C23A F18A -143.2(6) .
C6A C1A B1A C17A -112.1(6) .
C2A C1A B1A C17A 61.9(6) .
C6A C1A B1A C9A 125.2(6) .
C2A C1A B1A C9A -60.8(6) .
C6A C1A B1A C25A 8.8(8) .
C2A C1A B1A C25A -177.1(4) .
C18A C17A B1A C1A -103.4(6) .
C22A C17A B1A C1A 70.0(6) .
C18A C17A B1A C9A 17.3(7) .
C22A C17A B1A C9A -169.4(5) .
C18A C17A B1A C25A 134.6(5) .
C22A C17A B1A C25A -52.1(6) .
C10A C9A B1A C1A -18.2(7) .
C14A C9A B1A C1A 165.6(5) .
C10A C9A B1A C17A -135.6(5) .
C14A C9A B1A C17A 48.3(6) .
C10A C9A B1A C25A 103.3(5) .
C14A C9A B1A C25A -72.9(6) .
C30A C25A B1A C1A -133.2(5) .
C26A C25A B1A C1A 51.0(6) .
C30A C25A B1A C17A -16.0(7) .
C26A C25A B1A C17A 168.2(5) .
C30A C25A B1A C9A 106.8(5) .
C26A C25A B1A C9A -68.9(6) .

loop_
_platon_squeeze_void_nr
_platon_squeeze_void_average_x
_platon_squeeze_void_average_y
_platon_squeeze_void_average_z
_platon_squeeze_void_volume
_platon_squeeze_void_count_electrons
_platon_squeeze_void_content
1 0.000 0.000 0.257 700 165 ' '
2 0.500 0.000 0.257 706 174 ' '
3 0.000 0.000 0.757 706 174 ' '
4 0.500 0.000 0.757 700 165 ' '
5 0.250 0.250 0.007 706 174 ' '
6 0.750 0.250 0.507 706 174 ' '
7 0.250 0.250 0.507 700 165 ' '
8 0.750 0.250 1.007 700 165 ' '
9 1.000 0.500 0.257 706 174 ' '
10 0.500 0.500 0.757 706 174 ' '
11 0.500 0.500 0.257 700 165 ' '
12 1.000 0.500 0.757 700 165 ' '
13 0.750 0.750 0.007 706 174 ' '
14 0.250 0.750 0.507 706 174 ' '
15 0.750 0.750 0.507 700 165 ' '
16 0.250 0.750 1.007 700 165 ' '
